data_7240147
loop_
_publ_author_name
'Hao, Xiaoyun'
'Shi, Jingwen'
'Dou, Yong'
'Cao, Tong'
'Zhou, Zhen'
'Yang, Lu'
'Li, Dacheng'
'Liu, Qingyun'
'Jiang, Jianzhuang'
'Zhang, Daopeng'

_publ_section_title
;
 Heterobimetallic complexes from 0D cluster to 3D network based-on various
 polycyanometallates and [Cu(dmpn)2]2+(dmpn =
 2,2-dimethyl-1,3-diaminopropane): synthesis, crystal structures and
 magnetic properties
;
_journal_name_full CrystEngComm
_journal_paper_doi 10.1039/D0CE00235F
_journal_year 2020
_chemical_formula_sum 'C30 H63 Cu2 Mo N17 O2'
_chemical_formula_weight 916.99
_space_group_crystal_system triclinic
_space_group_IT_number 2
_space_group_name_Hall '-P 1'
_space_group_name_H-M_alt 'P -1'
_atom_sites_solution_hydrogens mixed
_audit_creation_method SHELXL-2018/3
_audit_update_record
;
2019-11-26 deposited with the CCDC.	2020-03-20 downloaded from the CCDC.
;
_cell_angle_alpha 111.530(14)
_cell_angle_beta 101.926(12)
_cell_angle_gamma 106.101(13)
_cell_formula_units_Z 2
_cell_length_a 9.4783(13)
_cell_length_b 16.388(3)
_cell_length_c 16.592(2)
_cell_measurement_reflns_used 1895
_cell_measurement_temperature 293(2)
_cell_measurement_theta_max 26.358
_cell_measurement_theta_min 2.657
_cell_volume 2161.9(7)
_computing_cell_refinement 'SAINT-Plus (Bruker, 2001)'
_computing_data_collection 'APEX2 (Bruker, 2004)'
_computing_data_reduction SAINT-Plus
_computing_molecular_graphics 'SHELXL (Sheldrick, 2018)'
_computing_publication_material SHELXL
_computing_structure_refinement 'SHELXL-2018/3 (Sheldrick, 2018)'
_computing_structure_solution 'SHELXL-2018/3 (Sheldrick, 2018)'
_diffrn_ambient_temperature 293(2)
_diffrn_measured_fraction_theta_full 0.997
_diffrn_measured_fraction_theta_max 0.997
_diffrn_measurement_device_type 'Bruker APEX II CCD area-detector'
_diffrn_measurement_method '\f and \w scans'
_diffrn_radiation_type MoK\a
_diffrn_radiation_wavelength 0.71073
_diffrn_reflns_av_R_equivalents 0.0455
_diffrn_reflns_av_unetI/netI 0.0743
_diffrn_reflns_Laue_measured_fraction_full 0.997
_diffrn_reflns_Laue_measured_fraction_max 0.997
_diffrn_reflns_limit_h_max 11
_diffrn_reflns_limit_h_min -10
_diffrn_reflns_limit_k_max 17
_diffrn_reflns_limit_k_min -19
_diffrn_reflns_limit_l_max 19
_diffrn_reflns_limit_l_min -17
_diffrn_reflns_number 13421
_diffrn_reflns_point_group_measured_fraction_full 0.997
_diffrn_reflns_point_group_measured_fraction_max 0.997
_diffrn_reflns_theta_full 25.010
_diffrn_reflns_theta_max 25.010
_diffrn_reflns_theta_min 2.954
_diffrn_source 'fine-focus sealed tube'
_exptl_absorpt_coefficient_mu 1.308
_exptl_absorpt_correction_T_max 0.704
_exptl_absorpt_correction_T_min 0.629
_exptl_absorpt_correction_type multi-scan
_exptl_absorpt_process_details
;
SADABS '(Bruker,  2004)'
;
_exptl_crystal_colour dark-brown
_exptl_crystal_density_diffrn 1.409
_exptl_crystal_description block
_exptl_crystal_F_000 956
_exptl_crystal_size_max 0.390
_exptl_crystal_size_mid 0.340
_exptl_crystal_size_min 0.290
_refine_diff_density_max 0.687
_refine_diff_density_min -0.860
_refine_diff_density_rms 0.083
_refine_ls_extinction_method none
_refine_ls_goodness_of_fit_ref 1.025
_refine_ls_hydrogen_treatment constr
_refine_ls_matrix_type full
_refine_ls_number_parameters 579
_refine_ls_number_reflns 7606
_refine_ls_number_restraints 104
_refine_ls_restrained_S_all 1.027
_refine_ls_R_factor_all 0.0667
_refine_ls_R_factor_gt 0.0470
_refine_ls_shift/su_max 0.023
_refine_ls_shift/su_mean 0.001
_refine_ls_structure_factor_coef Fsqd
_refine_ls_weighting_details 'w=1/[\s^2^(Fo^2^)+(0.0425P)^2^] where P=(Fo^2^+2Fc^2^)/3'
_refine_ls_weighting_scheme calc
_refine_ls_wR_factor_gt 0.0987
_refine_ls_wR_factor_ref 0.1089
_reflns_Friedel_coverage 0.000
_reflns_number_gt 5873
_reflns_number_total 7606
_reflns_threshold_expression 'I > 2\s(I)'
_cod_data_source_file d0ce00235f2.cif
_cod_data_source_block Mo
_cod_original_cell_volume 2161.9(6)
_cod_database_code 7240147
_shelx_shelxl_version_number 2018/3
_shelx_space_group_comment
;
The symmetry employed for this shelxl refinement is uniquely defined
by the following loop, which should always be used as a source of
symmetry information in preference to the above space-group names.
They are only intended as comments.
;
_shelx_estimated_absorpt_t_min 0.629
_shelx_estimated_absorpt_t_max 0.703

loop_
_space_group_symop_operation_xyz
'x, y, z'
'-x, -y, -z'

loop_
_atom_site_label
_atom_site_type_symbol
_atom_site_fract_x
_atom_site_fract_y
_atom_site_fract_z
_atom_site_U_iso_or_equiv
_atom_site_adp_type
_atom_site_occupancy
_atom_site_site_symmetry_order
_atom_site_calc_flag
_atom_site_refinement_flags_posn
_atom_site_refinement_flags_adp
_atom_site_refinement_flags_occupancy
_atom_site_disorder_assembly
_atom_site_disorder_group
Mo1 Mo 0.54729(4) 0.80463(2) 0.69615(2) 0.02442(11) Uani 1 1 d . . . . .
Cu1 Cu 0.19992(6) 0.94071(4) 0.87077(3) 0.04112(17) Uani 1 1 d . . . . .
Cu2 Cu 0.0000 0.5000 0.5000 0.0397(2) Uani 1 2 d S . P . .
Cu3 Cu 0.4952(2) 1.00701(12) 0.52781(8) 0.0522(4) Uani 0.5 1 d . . P . .
N1 N 0.4424(4) 0.9435(3) 0.8552(2) 0.0472(10) Uani 1 1 d . . . . .
N2 N 0.1678(4) 0.6740(3) 0.6254(2) 0.0529(11) Uani 1 1 d . . . . .
N3 N 0.3904(8) 0.9217(4) 0.6060(3) 0.094(2) Uani 1 1 d . . . . .
N4 N 0.8799(5) 0.9429(3) 0.8733(2) 0.0522(11) Uani 1 1 d . . . . .
N5 N 0.8069(5) 0.9031(3) 0.6173(2) 0.0487(10) Uani 1 1 d . . . . .
N6 N 0.4163(4) 0.6595(3) 0.4712(2) 0.0426(9) Uani 1 1 d . . . . .
N7 N 0.7397(5) 0.6615(3) 0.6665(2) 0.0483(11) Uani 1 1 d . . . . .
N8 N 0.5197(6) 0.7157(4) 0.8447(3) 0.0677(13) Uani 1 1 d . . . . .
N9 N 0.1579(5) 0.9612(3) 0.7550(2) 0.0503(11) Uani 1 1 d . . . . .
H9A H 0.1706 0.9155 0.7112 0.060 Uiso 1 1 calc R U . . .
H9B H 0.0577 0.9528 0.7359 0.060 Uiso 1 1 calc R U . . .
N10 N 0.2417(5) 1.0800(3) 0.9510(2) 0.0585(12) Uani 1 1 d . . . . .
H10A H 0.1494 1.0819 0.9551 0.070 Uiso 0.839(6) 1 d R U P A 1
H10B H 0.3030 1.0958 1.0081 0.070 Uiso 0.839(6) 1 d R U P A 1
H10C H 0.2017 1.0836 0.9973 0.070 Uiso 0.161(6) 1 d R U P A 2
H10D H 0.3458 1.1155 0.9773 0.070 Uiso 0.161(6) 1 d R U P A 2
N11 N 0.2339(5) 0.9252(3) 0.9864(2) 0.0569(12) Uani 1 1 d . . . . .
H11A H 0.3200 0.9744 1.0287 0.068 Uiso 1 1 calc R U . . .
H11B H 0.1548 0.9314 1.0056 0.068 Uiso 1 1 calc R U . . .
N12 N 0.0838(4) 0.7985(2) 0.7908(2) 0.0410(9) Uani 1 1 d . . . . .
H12A H -0.0176 0.7864 0.7801 0.049 Uiso 1 1 calc R U . . .
H12B H 0.0977 0.7856 0.7367 0.049 Uiso 1 1 calc R U . . .
N13 N 0.0174(4) 0.5487(3) 0.4052(2) 0.0450(9) Uani 1 1 d . . . . .
H13A H 0.0786 0.6115 0.4364 0.054 Uiso 1 1 d R U . . .
H13B H 0.0697 0.5204 0.3718 0.054 Uiso 1 1 d R U . . .
N14 N -0.2003(4) 0.5218(2) 0.5035(2) 0.0397(9) Uani 1 1 d . . . . .
H14A H -0.2558 0.4773 0.5179 0.048 Uiso 1 1 d R U . . .
H14B H -0.1720 0.5788 0.5524 0.048 Uiso 1 1 d R U . . .
N15 N 0.7118(11) 1.0751(8) 0.6237(8) 0.074(3) Uani 0.5 1 d . . P B 1
H15A H 0.7408 1.0304 0.6341 0.089 Uiso 0.5 1 d R U P B 1
H15B H 0.7794 1.1024 0.6002 0.089 Uiso 0.5 1 d R U P B 1
N16 N 0.4770(15) 1.1370(10) 0.5618(8) 0.049(3) Uani 0.5 1 d . . P B 1
H16A H 0.5217 1.1619 0.5277 0.059 Uiso 0.5 1 d R U P B 1
H16B H 0.3737 1.1250 0.5405 0.059 Uiso 0.5 1 d R U P B 1
N17 N 0.2733(11) 0.9388(7) 0.4379(6) 0.048(2) Uani 0.5 1 d . . P B 2
H17A H 0.2081 0.9502 0.4699 0.058 Uiso 0.5 1 d R U P B 2
H17B H 0.2646 0.9654 0.3981 0.058 Uiso 0.5 1 d R U P B 2
N18 N 0.5729(12) 0.9141(8) 0.4399(8) 0.058(3) Uani 0.5 1 d . . P B 2
H18A H 0.6030 0.9422 0.4042 0.069 Uiso 0.5 1 d R U P B 2
H18B H 0.6605 0.9152 0.4759 0.069 Uiso 0.5 1 d R U P B 2
O1 O 0.7693(4) 0.5058(2) 0.7044(2) 0.0582(10) Uani 1 1 d . . . . .
H1OH H 0.7146 0.5394 0.7110 0.070 Uiso 1 1 d R U . . .
H10I H 0.8308 0.5219 0.7578 0.070 Uiso 1 1 d R U . . .
O2 O 0.0387(8) 0.9268(5) 0.5147(4) 0.177(3) Uani 1 1 d . . . . .
H202 H -0.0261 0.8976 0.5337 0.212 Uiso 1 1 d R U . . .
H1O2 H -0.0411 0.9109 0.4632 0.212 Uiso 1 1 d R U . . .
C1 C 0.4818(5) 0.8981(3) 0.8004(3) 0.0326(10) Uani 1 1 d . . . . .
C2 C 0.3007(5) 0.7186(3) 0.6526(3) 0.0364(10) Uani 1 1 d . . . . .
C3 C 0.4451(6) 0.8822(3) 0.6381(3) 0.0453(12) Uani 1 1 d . . . . .
C4 C 0.7646(5) 0.8961(3) 0.8119(3) 0.0355(10) Uani 1 1 d . . . . .
C5 C 0.7178(5) 0.8692(3) 0.6461(3) 0.0378(11) Uani 1 1 d . . . . .
C6 C 0.4630(5) 0.7100(3) 0.5488(3) 0.0310(9) Uani 1 1 d . . . . .
C7 C 0.6711(5) 0.7100(3) 0.6761(2) 0.0349(10) Uani 1 1 d . . . . .
C8 C 0.1174(6) 0.7291(3) 0.8198(3) 0.0487(12) Uani 1 1 d . . . . .
H8A H 0.2196 0.7307 0.8179 0.058 Uiso 1 1 calc R U . . .
H8B H 0.0411 0.6660 0.7756 0.058 Uiso 1 1 calc R U . . .
C9 C 0.1148(6) 0.7458(4) 0.9167(3) 0.0523(13) Uani 1 1 d . . . . .
C10 C 0.1432(8) 0.6636(4) 0.9309(4) 0.088(2) Uani 1 1 d . . . . .
H10E H 0.0624 0.6043 0.8842 0.132 Uiso 1 1 calc R U . . .
H10F H 0.1420 0.6706 0.9907 0.132 Uiso 1 1 calc R U . . .
H10G H 0.2431 0.6646 0.9266 0.132 Uiso 1 1 calc R U . . .
C11 C -0.0431(7) 0.7454(5) 0.9238(4) 0.0801(19) Uani 1 1 d . . . . .
H11C H -0.0632 0.7943 0.9106 0.120 Uiso 1 1 calc R U . . .
H11D H -0.0418 0.7571 0.9851 0.120 Uiso 1 1 calc R U . . .
H11E H -0.1239 0.6846 0.8802 0.120 Uiso 1 1 calc R U . . .
C12 C 0.2495(7) 0.8384(4) 0.9887(3) 0.0636(16) Uani 1 1 d . . . . .
H12C H 0.2570 0.8430 1.0495 0.076 Uiso 1 1 calc R U . . .
H12D H 0.3463 0.8362 0.9793 0.076 Uiso 1 1 calc R U . . .
C13 C 0.3136(8) 1.1575(5) 0.9274(4) 0.0654(19) Uani 0.839(6) 1 d . U P A 1
H13C H 0.3094 1.2158 0.9693 0.078 Uiso 0.839(6) 1 calc R U P A 1
H13D H 0.4230 1.1678 0.9378 0.078 Uiso 0.839(6) 1 calc R U P A 1
C14 C 0.2389(6) 1.1393(4) 0.8316(4) 0.0573(13) Uani 1 1 d . U . . .
C15 C 0.0676(9) 1.1304(5) 0.8098(5) 0.079(2) Uani 0.839(6) 1 d . U P A 1
H15C H 0.0085 1.0807 0.8214 0.118 Uiso 0.839(6) 1 calc R U P A 1
H15D H 0.0237 1.1155 0.7461 0.118 Uiso 0.839(6) 1 calc R U P A 1
H15E H 0.0640 1.1896 0.8483 0.118 Uiso 0.839(6) 1 calc R U P A 1
C16 C 0.3226(12) 1.2265(6) 0.8202(6) 0.093(3) Uani 0.839(6) 1 d . U P A 1
H16C H 0.3055 1.2802 0.8590 0.139 Uiso 0.839(6) 1 calc R U P A 1
H16D H 0.2822 1.2139 0.7570 0.139 Uiso 0.839(6) 1 calc R U P A 1
H16E H 0.4328 1.2402 0.8375 0.139 Uiso 0.839(6) 1 calc R U P A 1
C13' C 0.178(5) 1.127(3) 0.903(2) 0.065(4) Uani 0.161(6) 1 d . U P A 2
H13E H 0.1943 1.1893 0.9491 0.078 Uiso 0.161(6) 1 calc R U P A 2
H13F H 0.0654 1.0911 0.8745 0.078 Uiso 0.161(6) 1 calc R U P A 2
C15' C 0.405(5) 1.230(3) 0.888(3) 0.077(7) Uani 0.161(6) 1 d . U P A 2
H15F H 0.3886 1.2869 0.8932 0.115 Uiso 0.161(6) 1 calc R U P A 2
H15G H 0.4761 1.2214 0.8550 0.115 Uiso 0.161(6) 1 calc R U P A 2
H15H H 0.4476 1.2358 0.9482 0.115 Uiso 0.161(6) 1 calc R U P A 2
C16' C 0.164(6) 1.178(3) 0.766(3) 0.093(7) Uani 0.161(6) 1 d . U P A 2
H16F H 0.0647 1.1300 0.7217 0.140 Uiso 0.161(6) 1 calc R U P A 2
H16G H 0.2327 1.1934 0.7336 0.140 Uiso 0.161(6) 1 calc R U P A 2
H16H H 0.1496 1.2341 0.8020 0.140 Uiso 0.161(6) 1 calc R U P A 2
C17 C 0.2504(9) 1.0515(4) 0.7610(4) 0.0781(19) Uani 1 1 d . . . . .
H17C H 0.2177 1.0493 0.7006 0.094 Uiso 1 1 calc R U . . .
H17D H 0.3591 1.0590 0.7766 0.094 Uiso 1 1 calc R U . . .
C18 C -0.1249(6) 0.5379(4) 0.3380(3) 0.0555(14) Uani 1 1 d . . . . .
H18C H -0.1842 0.4707 0.2969 0.067 Uiso 1 1 calc R U . . .
H18D H -0.0935 0.5686 0.3009 0.067 Uiso 1 1 calc R U . . .
C19 C -0.2323(6) 0.5797(4) 0.3820(3) 0.0504(13) Uani 1 1 d . . . . .
C20 C -0.1439(8) 0.6834(4) 0.4535(4) 0.0767(18) Uani 1 1 d . . . . .
H20A H -0.2165 0.7093 0.4740 0.115 Uiso 1 1 calc R U . . .
H20B H -0.0901 0.7189 0.4265 0.115 Uiso 1 1 calc R U . . .
H20C H -0.0695 0.6874 0.5053 0.115 Uiso 1 1 calc R U . . .
C21 C -0.3628(7) 0.5705(5) 0.3032(4) 0.088(2) Uani 1 1 d . . . . .
H21A H -0.4324 0.5964 0.3277 0.132 Uiso 1 1 calc R U . . .
H21B H -0.4200 0.5045 0.2599 0.132 Uiso 1 1 calc R U . . .
H21C H -0.3179 0.6046 0.2724 0.132 Uiso 1 1 calc R U . . .
C22 C -0.3102(5) 0.5208(4) 0.4252(3) 0.0508(13) Uani 1 1 d . . . . .
H22A H -0.3854 0.5445 0.4464 0.061 Uiso 1 1 calc R U . . .
H22B H -0.3674 0.4554 0.3779 0.061 Uiso 1 1 calc R U . . .
C23 C 0.719(3) 1.1497(15) 0.7168(12) 0.077(6) Uani 0.5 1 d . . P B 1
H23A H 0.6322 1.1227 0.7341 0.092 Uiso 0.5 1 calc R U P B 1
H23B H 0.8157 1.1679 0.7651 0.092 Uiso 0.5 1 calc R U P B 1
C24 C 0.710(3) 1.2343(17) 0.706(2) 0.054(6) Uani 0.5 1 d . . P B 1
C25 C 0.541(4) 1.2136(19) 0.6587(14) 0.066(6) Uani 0.5 1 d . . P B 1
H25A H 0.4791 1.1948 0.6933 0.079 Uiso 0.5 1 calc R U P B 1
H25B H 0.5329 1.2713 0.6586 0.079 Uiso 0.5 1 calc R U P B 1
C26 C 0.8179(15) 1.2765(11) 0.6689(10) 0.086(4) Uani 0.5 1 d . . P B 1
H26A H 0.9223 1.2872 0.7020 0.129 Uiso 0.5 1 calc R U P B 1
H26B H 0.8127 1.3361 0.6751 0.129 Uiso 0.5 1 calc R U P B 1
H26C H 0.7903 1.2344 0.6048 0.129 Uiso 0.5 1 calc R U P B 1
C27 C 0.753(2) 1.3149(11) 0.8079(9) 0.105(6) Uani 0.5 1 d . . P B 1
H27A H 0.8637 1.3389 0.8402 0.158 Uiso 0.5 1 calc R U P B 1
H27B H 0.6969 1.2886 0.8403 0.158 Uiso 0.5 1 calc R U P B 1
H27C H 0.7254 1.3659 0.8046 0.158 Uiso 0.5 1 calc R U P B 1
C28 C 0.2201(11) 0.8329(7) 0.3815(7) 0.049(2) Uani 0.5 1 d . . P B 2
H28A H 0.1103 0.8072 0.3445 0.059 Uiso 0.5 1 calc R U P B 2
H28B H 0.2298 0.8043 0.4231 0.059 Uiso 0.5 1 calc R U P B 2
C29 C 0.313(4) 0.8039(16) 0.316(3) 0.063(7) Uani 0.5 1 d . . P B 2
C30 C 0.477(3) 0.8187(15) 0.3765(14) 0.059(6) Uani 0.5 1 d . . P B 2
H30A H 0.4621 0.7815 0.4103 0.071 Uiso 0.5 1 calc R U P B 2
H30B H 0.5315 0.7942 0.3358 0.071 Uiso 0.5 1 calc R U P B 2
C31 C 0.222(3) 0.6938(15) 0.2584(12) 0.092(5) Uani 0.5 1 d . . P B 2
H31A H 0.2024 0.6661 0.2989 0.138 Uiso 0.5 1 calc R U P B 2
H31B H 0.2830 0.6670 0.2255 0.138 Uiso 0.5 1 calc R U P B 2
H31C H 0.1242 0.6808 0.2152 0.138 Uiso 0.5 1 calc R U P B 2
C32 C 0.318(3) 0.848(2) 0.2529(14) 0.090(8) Uani 0.5 1 d . . P B 2
H32A H 0.2137 0.8292 0.2134 0.135 Uiso 0.5 1 calc R U P B 2
H32B H 0.3789 0.8270 0.2161 0.135 Uiso 0.5 1 calc R U P B 2
H32C H 0.3652 0.9159 0.2881 0.135 Uiso 0.5 1 calc R U P B 2
C33 C 0.5270(5) 0.7438(3) 0.7913(3) 0.0384(11) Uani 1 1 d . . . . .
C34 C 0.258(2) 0.4462(13) -0.0013(10) 0.240(6) Uani 1 1 d D U . . .
C35 C 0.3620(19) 0.4691(11) 0.0854(8) 0.299(8) Uani 1 1 d D U . . .
H35A H 0.4219 0.4300 0.0770 0.448 Uiso 1 1 calc R U . . .
H35B H 0.3033 0.4580 0.1237 0.448 Uiso 1 1 calc R U . . .
H35C H 0.4314 0.5349 0.1143 0.448 Uiso 1 1 calc R U . . .
N19 N 0.1792(16) 0.4177(10) -0.0752(8) 0.251(6) Uani 1 1 d D U . . .

loop_
_atom_site_aniso_label
_atom_site_aniso_U_11
_atom_site_aniso_U_22
_atom_site_aniso_U_33
_atom_site_aniso_U_23
_atom_site_aniso_U_13
_atom_site_aniso_U_12
Mo1 0.01663(18) 0.0276(2) 0.02387(18) 0.00567(14) 0.00747(14) 0.00908(15)
Cu1 0.0315(3) 0.0483(4) 0.0302(3) 0.0042(2) 0.0071(2) 0.0178(3)
Cu2 0.0259(4) 0.0482(5) 0.0438(4) 0.0149(4) 0.0195(3) 0.0155(4)
Cu3 0.0338(6) 0.0597(8) 0.0698(12) 0.0356(11) 0.0121(9) 0.0232(6)
N1 0.026(2) 0.055(3) 0.040(2) 0.0002(18) 0.0114(17) 0.016(2)
N2 0.025(2) 0.064(3) 0.039(2) 0.0046(19) 0.0110(18) 0.000(2)
N3 0.170(6) 0.126(5) 0.074(3) 0.069(3) 0.071(4) 0.124(5)
N4 0.028(2) 0.065(3) 0.036(2) 0.0030(19) 0.0074(18) 0.010(2)
N5 0.037(2) 0.056(3) 0.054(2) 0.028(2) 0.019(2) 0.013(2)
N6 0.043(2) 0.044(2) 0.0297(19) 0.0080(17) 0.0127(17) 0.0134(19)
N7 0.045(3) 0.049(2) 0.047(2) 0.0097(19) 0.0129(19) 0.030(2)
N8 0.059(3) 0.100(4) 0.068(3) 0.053(3) 0.029(3) 0.037(3)
N9 0.049(3) 0.055(3) 0.038(2) 0.0095(19) 0.0091(19) 0.028(2)
N10 0.056(3) 0.059(3) 0.041(2) 0.002(2) 0.023(2) 0.019(2)
N11 0.055(3) 0.063(3) 0.034(2) 0.0056(19) 0.0083(19) 0.023(2)
N12 0.025(2) 0.054(2) 0.0310(18) 0.0075(17) 0.0083(15) 0.0135(18)
N13 0.029(2) 0.055(2) 0.046(2) 0.0157(19) 0.0197(17) 0.0156(19)
N14 0.030(2) 0.038(2) 0.046(2) 0.0111(17) 0.0201(17) 0.0138(18)
N15 0.029(5) 0.066(7) 0.128(11) 0.053(8) 0.014(7) 0.017(5)
N16 0.048(8) 0.065(9) 0.049(6) 0.036(7) 0.016(6) 0.030(7)
N17 0.039(5) 0.052(6) 0.069(6) 0.032(5) 0.026(5) 0.027(4)
N18 0.032(6) 0.089(9) 0.077(7) 0.062(7) 0.017(5) 0.027(6)
O1 0.047(2) 0.070(2) 0.0507(19) 0.0179(17) 0.0093(16) 0.031(2)
O2 0.169(7) 0.176(6) 0.143(5) 0.070(5) 0.079(5) -0.009(5)
C1 0.018(2) 0.034(2) 0.031(2) 0.0048(18) 0.0039(18) 0.0057(19)
C2 0.027(3) 0.039(3) 0.027(2) -0.0003(19) 0.0101(18) 0.011(2)
C3 0.057(3) 0.058(3) 0.045(3) 0.027(2) 0.033(2) 0.039(3)
C4 0.021(2) 0.042(3) 0.033(2) 0.004(2) 0.0126(19) 0.012(2)
C5 0.026(2) 0.044(3) 0.038(2) 0.014(2) 0.012(2) 0.013(2)
C6 0.020(2) 0.033(2) 0.036(2) 0.0118(19) 0.0084(18) 0.0107(19)
C7 0.031(2) 0.037(2) 0.027(2) 0.0053(18) 0.0071(18) 0.014(2)
C8 0.040(3) 0.056(3) 0.042(3) 0.009(2) 0.018(2) 0.020(3)
C9 0.047(3) 0.063(3) 0.045(3) 0.019(2) 0.019(2) 0.024(3)
C10 0.104(6) 0.087(5) 0.076(4) 0.041(4) 0.024(4) 0.041(4)
C11 0.053(4) 0.117(5) 0.061(3) 0.034(3) 0.034(3) 0.020(4)
C12 0.063(4) 0.075(4) 0.045(3) 0.021(3) 0.003(3) 0.034(3)
C13 0.046(4) 0.058(4) 0.075(4) 0.020(3) 0.013(3) 0.017(3)
C14 0.046(3) 0.061(3) 0.069(3) 0.025(2) 0.030(2) 0.026(3)
C15 0.061(5) 0.085(5) 0.084(5) 0.025(4) 0.018(4) 0.044(4)
C16 0.102(6) 0.074(5) 0.103(6) 0.039(4) 0.045(5) 0.029(5)
C13' 0.055(6) 0.062(6) 0.075(6) 0.023(5) 0.026(5) 0.026(5)
C15' 0.064(10) 0.074(10) 0.079(10) 0.027(9) 0.032(9) 0.016(9)
C16' 0.085(9) 0.089(9) 0.099(9) 0.036(7) 0.033(7) 0.034(7)
C17 0.104(6) 0.082(5) 0.073(4) 0.036(3) 0.054(4) 0.051(4)
C18 0.045(3) 0.073(4) 0.047(3) 0.020(3) 0.019(2) 0.027(3)
C19 0.036(3) 0.057(3) 0.061(3) 0.025(3) 0.020(2) 0.022(3)
C20 0.082(5) 0.060(4) 0.105(5) 0.040(3) 0.054(4) 0.031(4)
C21 0.063(4) 0.136(6) 0.106(5) 0.075(5) 0.043(4) 0.059(5)
C22 0.029(3) 0.055(3) 0.063(3) 0.019(3) 0.018(2) 0.017(2)
C23 0.086(16) 0.067(11) 0.049(11) 0.028(9) -0.011(9) 0.013(10)
C24 0.034(11) 0.063(17) 0.076(18) 0.051(16) 0.012(10) 0.013(14)
C25 0.051(9) 0.072(15) 0.052(12) 0.016(10) 0.011(11) 0.013(12)
C26 0.053(8) 0.091(10) 0.114(11) 0.059(9) 0.016(8) 0.020(8)
C27 0.086(12) 0.107(12) 0.067(9) 0.003(9) 0.003(8) 0.026(10)
C28 0.035(6) 0.064(7) 0.066(6) 0.039(6) 0.024(5) 0.025(5)
C29 0.060(14) 0.044(13) 0.090(17) 0.037(13) 0.034(12) 0.012(12)
C30 0.059(15) 0.08(2) 0.062(16) 0.040(16) 0.018(16) 0.043(16)
C31 0.121(17) 0.102(15) 0.078(11) 0.040(12) 0.056(12) 0.063(14)
C32 0.066(11) 0.17(2) 0.084(15) 0.101(16) 0.029(9) 0.047(11)
C33 0.034(3) 0.050(3) 0.038(2) 0.022(2) 0.017(2) 0.020(2)
C34 0.230(14) 0.278(12) 0.159(11) 0.081(12) 0.017(10) 0.083(11)
C35 0.284(16) 0.301(15) 0.131(9) 0.072(11) -0.019(10) -0.035(13)
N19 0.239(14) 0.294(13) 0.199(11) 0.089(11) 0.027(10) 0.140(11)

loop_
_atom_type_symbol
_atom_type_description
_atom_type_scat_dispersion_real
_atom_type_scat_dispersion_imag
_atom_type_scat_source
C C 0.0033 0.0016 'International Tables Vol C Tables 4.2.6.8 and 6.1.1.4'
H H 0.0000 0.0000 'International Tables Vol C Tables 4.2.6.8 and 6.1.1.4'
N N 0.0061 0.0033 'International Tables Vol C Tables 4.2.6.8 and 6.1.1.4'
O O 0.0106 0.0060 'International Tables Vol C Tables 4.2.6.8 and 6.1.1.4'
Cu Cu 0.3201 1.2651 'International Tables Vol C Tables 4.2.6.8 and 6.1.1.4'
Mo Mo -1.6832 0.6857 'International Tables Vol C Tables 4.2.6.8 and 6.1.1.4'

loop_
_geom_angle_atom_site_label_1
_geom_angle_atom_site_label_2
_geom_angle_atom_site_label_3
_geom_angle
_geom_angle_site_symmetry_1
_geom_angle_site_symmetry_3
_geom_angle_publ_flag
C5 Mo1 C3 74.98(18) . . ?
C5 Mo1 C7 79.50(17) . . ?
C3 Mo1 C7 145.18(16) . . ?
C5 Mo1 C33 141.19(16) . . ?
C3 Mo1 C33 140.41(17) . . ?
C7 Mo1 C33 72.44(16) . . ?
C5 Mo1 C2 141.38(15) . . ?
C3 Mo1 C2 79.65(18) . . ?
C7 Mo1 C2 107.78(16) . . ?
C33 Mo1 C2 74.20(17) . . ?
C5 Mo1 C4 71.79(16) . . ?
C3 Mo1 C4 113.00(18) . . ?
C7 Mo1 C4 80.15(15) . . ?
C33 Mo1 C4 77.35(17) . . ?
C2 Mo1 C4 146.17(16) . . ?
C5 Mo1 C6 75.44(16) . . ?
C3 Mo1 C6 78.16(15) . . ?
C7 Mo1 C6 72.73(14) . . ?
C33 Mo1 C6 119.12(16) . . ?
C2 Mo1 C6 71.15(15) . . ?
C4 Mo1 C6 140.54(15) . . ?
C5 Mo1 C1 118.01(16) . . ?
C3 Mo1 C1 71.85(15) . . ?
C7 Mo1 C1 142.36(14) . . ?
C33 Mo1 C1 74.63(16) . . ?
C2 Mo1 C1 79.80(15) . . ?
C4 Mo1 C1 75.30(14) . . ?
C6 Mo1 C1 141.32(14) . . ?
N11 Cu1 N12 91.93(16) . . ?
N11 Cu1 N10 87.26(16) . . ?
N12 Cu1 N10 160.39(17) . . ?
N11 Cu1 N9 176.69(15) . . ?
N12 Cu1 N9 89.65(15) . . ?
N10 Cu1 N9 90.28(16) . . ?
N11 Cu1 N1 96.82(16) . . ?
N12 Cu1 N1 95.06(14) . . ?
N10 Cu1 N1 104.50(16) . . ?
N9 Cu1 N1 85.94(15) . . ?
N13 Cu2 N13 180.0 . 2_566 ?
N13 Cu2 N14 87.99(14) . 2_566 ?
N13 Cu2 N14 92.01(14) 2_566 2_566 ?
N13 Cu2 N14 92.01(14) . . ?
N13 Cu2 N14 87.99(14) 2_566 . ?
N14 Cu2 N14 180.0 2_566 . ?
N13 Cu2 N2 87.08(14) . . ?
N13 Cu2 N2 92.92(14) 2_566 . ?
N14 Cu2 N2 89.20(13) 2_566 . ?
N14 Cu2 N2 90.79(13) . . ?
Cu3 Cu3 N18 114.0(5) 2_676 2_676 ?
Cu3 Cu3 N17 78.9(3) 2_676 2_676 ?
N18 Cu3 N17 112.6(5) 2_676 2_676 ?
Cu3 Cu3 N15 108.1(4) 2_676 . ?
Cu3 Cu3 N17 75.3(3) 2_676 . ?
N18 Cu3 N17 78.5(5) 2_676 . ?
N17 Cu3 N17 154.18(14) 2_676 . ?
Cu3 Cu3 N16 101.4(4) 2_676 . ?
N15 Cu3 N16 88.6(5) . . ?
Cu3 Cu3 N18 43.1(3) 2_676 . ?
N18 Cu3 N18 157.1(2) 2_676 . ?
N17 Cu3 N18 68.3(4) 2_676 . ?
N17 Cu3 N18 92.3(4) . . ?
Cu3 Cu3 N3 137.2(3) 2_676 . ?
N18 Cu3 N3 96.5(4) 2_676 . ?
N17 Cu3 N3 117.4(3) 2_676 . ?
N15 Cu3 N3 94.4(4) . . ?
N17 Cu3 N3 82.6(3) . . ?
N16 Cu3 N3 115.4(4) . . ?
N18 Cu3 N3 103.2(3) . . ?
Cu3 Cu3 N16 57.2(3) 2_676 2_676 ?
N15 Cu3 N16 97.9(4) . 2_676 ?
N16 Cu3 N16 158.58(14) . 2_676 ?
N3 Cu3 N16 84.6(3) . 2_676 ?
Cu3 Cu3 N15 51.5(3) 2_676 2_676 ?
N15 Cu3 N15 159.65(14) . 2_676 ?
N16 Cu3 N15 95.3(4) . 2_676 ?
N3 Cu3 N15 101.8(3) . 2_676 ?
N16 Cu3 N15 71.9(4) 2_676 2_676 ?
C1 N1 Cu1 135.4(3) . . ?
C2 N2 Cu2 131.4(3) . . ?
C3 N3 Cu3 127.4(5) . . ?
C17 N9 Cu1 118.7(3) . . ?
C17 N9 H9A 107.6 . . ?
Cu1 N9 H9A 107.6 . . ?
C17 N9 H9B 107.6 . . ?
Cu1 N9 H9B 107.6 . . ?
H9A N9 H9B 107.1 . . ?
C13' N10 Cu1 115.6(14) . . ?
C13 N10 Cu1 122.3(4) . . ?
C13 N10 H10A 106.8 . . ?
Cu1 N10 H10A 106.7 . . ?
C13 N10 H10B 106.8 . . ?
Cu1 N10 H10B 106.7 . . ?
H10A N10 H10B 106.6 . . ?
C13' N10 H10C 107.9 . . ?
Cu1 N10 H10C 109.0 . . ?
C13' N10 H10D 105.4 . . ?
Cu1 N10 H10D 110.7 . . ?
H10C N10 H10D 107.9 . . ?
C12 N11 Cu1 121.8(3) . . ?
C12 N11 H11A 106.9 . . ?
Cu1 N11 H11A 106.9 . . ?
C12 N11 H11B 106.9 . . ?
Cu1 N11 H11B 106.9 . . ?
H11A N11 H11B 106.7 . . ?
C8 N12 Cu1 121.8(3) . . ?
C8 N12 H12A 106.9 . . ?
Cu1 N12 H12A 106.9 . . ?
C8 N12 H12B 106.9 . . ?
Cu1 N12 H12B 106.9 . . ?
H12A N12 H12B 106.7 . . ?
C18 N13 Cu2 120.4(3) . . ?
C18 N13 H13A 107.2 . . ?
Cu2 N13 H13A 107.2 . . ?
C18 N13 H13B 106.6 . . ?
Cu2 N13 H13B 108.1 . . ?
H13A N13 H13B 106.5 . . ?
C22 N14 Cu2 123.6(3) . . ?
C22 N14 H14A 107.2 . . ?
Cu2 N14 H14A 105.8 . . ?
C22 N14 H14B 106.6 . . ?
Cu2 N14 H14B 106.6 . . ?
H14A N14 H14B 105.9 . . ?
C23 N15 Cu3 112.9(11) . . ?
C23 N15 Cu3 129.5(11) . 2_676 ?
Cu3 N15 Cu3 20.35(14) . 2_676 ?
C23 N15 H15A 108.2 . . ?
Cu3 N15 H15A 107.4 . . ?
Cu3 N15 H15A 107.3 2_676 . ?
C23 N15 H15B 111.3 . . ?
Cu3 N15 H15B 108.8 . . ?
Cu3 N15 H15B 90.0 2_676 . ?
H15A N15 H15B 108.1 . . ?
C25 N16 Cu3 122.4(15) . . ?
C25 N16 Cu3 139.1(15) . 2_676 ?
Cu3 N16 Cu3 21.42(14) . 2_676 ?
C25 N16 H16A 107.2 . . ?
Cu3 N16 H16A 106.4 . . ?
Cu3 N16 H16A 86.6 2_676 . ?
C25 N16 H16B 106.7 . . ?
Cu3 N16 H16B 106.8 . . ?
Cu3 N16 H16B 105.7 2_676 . ?
H16A N16 H16B 106.3 . . ?
C28 N17 Cu3 106.4(6) . 2_676 ?
C28 N17 Cu3 116.0(6) . . ?
Cu3 N17 Cu3 25.82(13) 2_676 . ?
C28 N17 H17A 108.8 . . ?
Cu3 N17 H17A 132.9 2_676 . ?
Cu3 N17 H17A 108.3 . . ?
C28 N17 H17B 108.1 . . ?
Cu3 N17 H17B 89.4 2_676 . ?
Cu3 N17 H17B 107.5 . . ?
H17A N17 H17B 107.8 . . ?
C30 N18 Cu3 122.4(12) . 2_676 ?
C30 N18 Cu3 123.7(13) . . ?
Cu3 N18 Cu3 22.9(2) 2_676 . ?
C30 N18 H18A 104.6 . . ?
Cu3 N18 H18A 83.9 2_676 . ?
Cu3 N18 H18A 104.8 . . ?
C30 N18 H18B 108.3 . . ?
Cu3 N18 H18B 123.5 2_676 . ?
Cu3 N18 H18B 107.2 . . ?
H18A N18 H18B 107.2 . . ?
H1OH O1 H10I 107.7 . . ?
H202 O2 H1O2 90.3 . . ?
N1 C1 Mo1 176.7(4) . . ?
N2 C2 Mo1 176.2(4) . . ?
N3 C3 Mo1 178.8(4) . . ?
N4 C4 Mo1 178.7(4) . . ?
N5 C5 Mo1 178.4(4) . . ?
N6 C6 Mo1 178.9(4) . . ?
N7 C7 Mo1 178.6(4) . . ?
N12 C8 C9 114.7(4) . . ?
N12 C8 H8A 108.6 . . ?
C9 C8 H8A 108.6 . . ?
N12 C8 H8B 108.6 . . ?
C9 C8 H8B 108.6 . . ?
H8A C8 H8B 107.6 . . ?
C11 C9 C12 112.0(4) . . ?
C11 C9 C10 110.0(5) . . ?
C12 C9 C10 108.1(4) . . ?
C11 C9 C8 110.7(4) . . ?
C12 C9 C8 109.5(5) . . ?
C10 C9 C8 106.2(4) . . ?
C9 C10 H10E 109.5 . . ?
C9 C10 H10F 109.5 . . ?
H10E C10 H10F 109.5 . . ?
C9 C10 H10G 109.5 . . ?
H10E C10 H10G 109.5 . . ?
H10F C10 H10G 109.5 . . ?
C9 C11 H11C 109.5 . . ?
C9 C11 H11D 109.5 . . ?
H11C C11 H11D 109.5 . . ?
C9 C11 H11E 109.5 . . ?
H11C C11 H11E 109.5 . . ?
H11D C11 H11E 109.5 . . ?
N11 C12 C9 114.2(4) . . ?
N11 C12 H12C 108.7 . . ?
C9 C12 H12C 108.7 . . ?
N11 C12 H12D 108.7 . . ?
C9 C12 H12D 108.7 . . ?
H12C C12 H12D 107.6 . . ?
C14 C13 N10 115.0(5) . . ?
C14 C13 H13C 108.5 . . ?
N10 C13 H13C 108.5 . . ?
C14 C13 H13D 108.5 . . ?
N10 C13 H13D 108.5 . . ?
H13C C13 H13D 107.5 . . ?
C13 C14 C16 108.1(6) . . ?
C13 C14 C17 111.7(5) . . ?
C13' C14 C17 116.5(14) . . ?
C16 C14 C17 109.0(5) . . ?
C13 C14 C15 113.1(5) . . ?
C16 C14 C15 104.1(5) . . ?
C17 C14 C15 110.4(5) . . ?
C13' C14 C16' 123(2) . . ?
C17 C14 C16' 100.9(15) . . ?
C13' C14 C15' 105(2) . . ?
C17 C14 C15' 113.4(15) . . ?
C16' C14 C15' 97(2) . . ?
C14 C15 H15C 109.5 . . ?
C14 C15 H15D 109.5 . . ?
H15C C15 H15D 109.5 . . ?
C14 C15 H15E 109.5 . . ?
H15C C15 H15E 109.5 . . ?
H15D C15 H15E 109.5 . . ?
C14 C16 H16C 109.5 . . ?
C14 C16 H16D 109.5 . . ?
H16C C16 H16D 109.5 . . ?
C14 C16 H16E 109.5 . . ?
H16C C16 H16E 109.5 . . ?
H16D C16 H16E 109.5 . . ?
N10 C13' C14 118(2) . . ?
N10 C13' H13E 107.9 . . ?
C14 C13' H13E 107.9 . . ?
N10 C13' H13F 107.9 . . ?
C14 C13' H13F 107.9 . . ?
H13E C13' H13F 107.2 . . ?
C14 C15' H15F 109.5 . . ?
C14 C15' H15G 109.5 . . ?
H15F C15' H15G 109.5 . . ?
C14 C15' H15H 109.5 . . ?
H15F C15' H15H 109.5 . . ?
H15G C15' H15H 109.5 . . ?
C14 C16' H16F 109.5 . . ?
C14 C16' H16G 109.5 . . ?
H16F C16' H16G 109.5 . . ?
C14 C16' H16H 109.4 . . ?
H16F C16' H16H 109.5 . . ?
H16G C16' H16H 109.5 . . ?
N9 C17 C14 115.1(5) . . ?
N9 C17 H17C 108.5 . . ?
C14 C17 H17C 108.5 . . ?
N9 C17 H17D 108.5 . . ?
C14 C17 H17D 108.5 . . ?
H17C C17 H17D 107.5 . . ?
N13 C18 C19 114.4(4) . . ?
N13 C18 H18C 108.7 . . ?
C19 C18 H18C 108.7 . . ?
N13 C18 H18D 108.7 . . ?
C19 C18 H18D 108.7 . . ?
H18C C18 H18D 107.6 . . ?
C20 C19 C22 110.4(4) . . ?
C20 C19 C21 110.5(5) . . ?
C22 C19 C21 106.9(5) . . ?
C20 C19 C18 111.8(5) . . ?
C22 C19 C18 110.5(4) . . ?
C21 C19 C18 106.6(4) . . ?
C19 C20 H20A 109.5 . . ?
C19 C20 H20B 109.5 . . ?
H20A C20 H20B 109.5 . . ?
C19 C20 H20C 109.5 . . ?
H20A C20 H20C 109.5 . . ?
H20B C20 H20C 109.5 . . ?
C19 C21 H21A 109.5 . . ?
C19 C21 H21B 109.5 . . ?
H21A C21 H21B 109.5 . . ?
C19 C21 H21C 109.5 . . ?
H21A C21 H21C 109.5 . . ?
H21B C21 H21C 109.5 . . ?
N14 C22 C19 114.3(4) . . ?
N14 C22 H22A 108.7 . . ?
C19 C22 H22A 108.7 . . ?
N14 C22 H22B 108.7 . . ?
C19 C22 H22B 108.7 . . ?
H22A C22 H22B 107.6 . . ?
C24 C23 N15 108.7(19) . . ?
C24 C23 H23A 109.9 . . ?
N15 C23 H23A 109.9 . . ?
C24 C23 H23B 109.9 . . ?
N15 C23 H23B 110.0 . . ?
H23A C23 H23B 108.3 . . ?
C26 C24 C23 118(3) . . ?
C26 C24 C25 114(2) . . ?
C23 C24 C25 109(2) . . ?
C26 C24 C27 105.0(19) . . ?
C23 C24 C27 106(2) . . ?
C25 C24 C27 104(2) . . ?
N16 C25 C24 112(3) . . ?
N16 C25 H25A 109.1 . . ?
C24 C25 H25A 109.1 . . ?
N16 C25 H25B 109.1 . . ?
C24 C25 H25B 109.1 . . ?
H25A C25 H25B 107.9 . . ?
C24 C26 H26A 109.5 . . ?
C24 C26 H26B 109.5 . . ?
H26A C26 H26B 109.5 . . ?
C24 C26 H26C 109.5 . . ?
H26A C26 H26C 109.5 . . ?
H26B C26 H26C 109.5 . . ?
C24 C27 H27A 109.5 . . ?
C24 C27 H27B 109.5 . . ?
H27A C27 H27B 109.5 . . ?
C24 C27 H27C 109.5 . . ?
H27A C27 H27C 109.5 . . ?
H27B C27 H27C 109.5 . . ?
N17 C28 C29 114.1(12) . . ?
N17 C28 H28A 108.7 . . ?
C29 C28 H28A 108.8 . . ?
N17 C28 H28B 108.7 . . ?
C29 C28 H28B 108.7 . . ?
H28A C28 H28B 107.6 . . ?
C32 C29 C31 109(3) . . ?
C32 C29 C30 115(3) . . ?
C31 C29 C30 106(2) . . ?
C32 C29 C28 115(3) . . ?
C31 C29 C28 103(2) . . ?
C30 C29 C28 108(3) . . ?
N18 C30 C29 114.5(16) . . ?
N18 C30 H30A 108.6 . . ?
C29 C30 H30A 108.6 . . ?
N18 C30 H30B 108.6 . . ?
C29 C30 H30B 108.7 . . ?
H30A C30 H30B 107.6 . . ?
C29 C31 H31A 109.4 . . ?
C29 C31 H31B 109.5 . . ?
H31A C31 H31B 109.5 . . ?
C29 C31 H31C 109.5 . . ?
H31A C31 H31C 109.5 . . ?
H31B C31 H31C 109.5 . . ?
C29 C32 H32A 109.5 . . ?
C29 C32 H32B 109.5 . . ?
H32A C32 H32B 109.5 . . ?
C29 C32 H32C 109.5 . . ?
H32A C32 H32C 109.5 . . ?
H32B C32 H32C 109.5 . . ?
N8 C33 Mo1 177.0(4) . . ?
N19 C34 C35 171(2) . . ?
C34 C35 H35A 109.5 . . ?
C34 C35 H35B 109.5 . . ?
H35A C35 H35B 109.5 . . ?
C34 C35 H35C 109.5 . . ?
H35A C35 H35C 109.5 . . ?
H35B C35 H35C 109.5 . . ?

loop_
_geom_bond_atom_site_label_1
_geom_bond_atom_site_label_2
_geom_bond_distance
_geom_bond_site_symmetry_2
_geom_bond_publ_flag
Mo1 C5 2.161(5) . ?
Mo1 C3 2.163(4) . ?
Mo1 C7 2.164(4) . ?
Mo1 C33 2.167(5) . ?
Mo1 C2 2.168(5) . ?
Mo1 C4 2.172(4) . ?
Mo1 C6 2.178(4) . ?
Mo1 C1 2.180(4) . ?
Cu1 N11 1.999(4) . ?
Cu1 N12 2.026(4) . ?
Cu1 N10 2.047(4) . ?
Cu1 N9 2.047(4) . ?
Cu1 N1 2.355(4) . ?
Cu2 N13 2.024(4) . ?
Cu2 N13 2.024(4) 2_566 ?
Cu2 N14 2.035(3) 2_566 ?
Cu2 N14 2.035(3) . ?
Cu2 N2 2.598(4) . ?
Cu3 Cu3 0.896(2) 2_676 ?
Cu3 N18 1.573(11) 2_676 ?
Cu3 N17 1.989(10) 2_676 ?
Cu3 N15 2.017(10) . ?
Cu3 N17 2.018(9) . ?
Cu3 N16 2.061(12) . ?
Cu3 N18 2.103(12) . ?
Cu3 N3 2.391(6) . ?
Cu3 N16 2.405(12) 2_676 ?
Cu3 N15 2.448(11) 2_676 ?
N1 C1 1.148(5) . ?
N2 C2 1.156(5) . ?
N3 C3 1.139(5) . ?
N4 C4 1.149(5) . ?
N5 C5 1.164(6) . ?
N6 C6 1.149(5) . ?
N7 C7 1.148(5) . ?
N8 C33 1.145(6) . ?
N9 C17 1.450(7) . ?
N9 H9A 0.8900 . ?
N9 H9B 0.8900 . ?
N10 C13' 1.45(3) . ?
N10 C13 1.493(8) . ?
N10 H10A 0.9000 . ?
N10 H10B 0.9000 . ?
N10 H10C 0.9144 . ?
N10 H10D 0.9057 . ?
N11 C12 1.483(6) . ?
N11 H11A 0.8900 . ?
N11 H11B 0.8900 . ?
N12 C8 1.472(5) . ?
N12 H12A 0.8900 . ?
N12 H12B 0.8900 . ?
N13 C18 1.481(5) . ?
N13 H13A 0.9041 . ?
N13 H13B 0.9062 . ?
N14 C22 1.479(5) . ?
N14 H14A 0.9127 . ?
N14 H14B 0.9043 . ?
N15 C23 1.55(2) . ?
N15 Cu3 2.448(11) 2_676 ?
N15 H15A 0.9084 . ?
N15 H15B 0.9134 . ?
N16 C25 1.49(2) . ?
N16 Cu3 2.405(12) 2_676 ?
N16 H16A 0.9161 . ?
N16 H16B 0.9060 . ?
N17 C28 1.507(13) . ?
N17 Cu3 1.989(9) 2_676 ?
N17 H17A 0.9088 . ?
N17 H17B 0.9169 . ?
N18 C30 1.41(2) . ?
N18 Cu3 1.573(11) 2_676 ?
N18 H18A 0.9169 . ?
N18 H18B 0.9090 . ?
O1 H1OH 0.8500 . ?
O1 H10I 0.8500 . ?
O2 H202 0.8562 . ?
O2 H1O2 0.9116 . ?
C8 C9 1.536(6) . ?
C8 H8A 0.9700 . ?
C8 H8B 0.9700 . ?
C9 C11 1.525(7) . ?
C9 C12 1.525(7) . ?
C9 C10 1.532(7) . ?
C10 H10E 0.9600 . ?
C10 H10F 0.9600 . ?
C10 H10G 0.9600 . ?
C11 H11C 0.9600 . ?
C11 H11D 0.9600 . ?
C11 H11E 0.9600 . ?
C12 H12C 0.9700 . ?
C12 H12D 0.9700 . ?
C13 C14 1.479(8) . ?
C13 H13C 0.9700 . ?
C13 H13D 0.9700 . ?
C14 C13' 1.48(4) . ?
C14 C16 1.529(10) . ?
C14 C17 1.536(7) . ?
C14 C15 1.542(8) . ?
C14 C16' 1.59(4) . ?
C14 C15' 1.62(4) . ?
C15 H15C 0.9600 . ?
C15 H15D 0.9600 . ?
C15 H15E 0.9600 . ?
C16 H16C 0.9600 . ?
C16 H16D 0.9600 . ?
C16 H16E 0.9600 . ?
C13' H13E 0.9700 . ?
C13' H13F 0.9700 . ?
C15' H15F 0.9600 . ?
C15' H15G 0.9600 . ?
C15' H15H 0.9600 . ?
C16' H16F 0.9600 . ?
C16' H16G 0.9600 . ?
C16' H16H 0.9600 . ?
C17 H17C 0.9700 . ?
C17 H17D 0.9700 . ?
C18 C19 1.538(6) . ?
C18 H18C 0.9700 . ?
C18 H18D 0.9700 . ?
C19 C20 1.522(7) . ?
C19 C22 1.524(7) . ?
C19 C21 1.532(7) . ?
C20 H20A 0.9600 . ?
C20 H20B 0.9600 . ?
C20 H20C 0.9600 . ?
C21 H21A 0.9600 . ?
C21 H21B 0.9600 . ?
C21 H21C 0.9600 . ?
C22 H22A 0.9700 . ?
C22 H22B 0.9700 . ?
C23 C24 1.48(3) . ?
C23 H23A 0.9700 . ?
C23 H23B 0.9700 . ?
C24 C26 1.44(4) . ?
C24 C25 1.51(5) . ?
C24 C27 1.60(3) . ?
C25 H25A 0.9700 . ?
C25 H25B 0.9700 . ?
C26 H26A 0.9600 . ?
C26 H26B 0.9600 . ?
C26 H26C 0.9600 . ?
C27 H27A 0.9600 . ?
C27 H27B 0.9600 . ?
C27 H27C 0.9600 . ?
C28 C29 1.56(4) . ?
C28 H28A 0.9700 . ?
C28 H28B 0.9700 . ?
C29 C32 1.48(4) . ?
C29 C31 1.56(2) . ?
C29 C30 1.56(5) . ?
C30 H30A 0.9700 . ?
C30 H30B 0.9700 . ?
C31 H31A 0.9600 . ?
C31 H31B 0.9600 . ?
C31 H31C 0.9600 . ?
C32 H32A 0.9600 . ?
C32 H32B 0.9600 . ?
C32 H32C 0.9600 . ?
C34 N19 1.135(10) . ?
C34 C35 1.411(11) . ?
C35 H35A 0.9600 . ?
C35 H35B 0.9600 . ?
C35 H35C 0.9600 . ?

loop_
_geom_hbond_atom_site_label_D
_geom_hbond_atom_site_label_H
_geom_hbond_atom_site_label_A
_geom_hbond_distance_DH
_geom_hbond_distance_HA
_geom_hbond_distance_DA
_geom_hbond_angle_DHA
_geom_hbond_site_symmetry_A
C30 H30A N6 0.97 2.53 3.49(2) 169.4 .
C13' H13F N4 0.97 2.56 3.30(4) 133.0 1_455
O2 H202 N5 0.86 2.31 3.071(7) 148.4 1_455
O1 H1OH N7 0.85 2.34 2.913(5) 124.7 .
N18 H18B N5 0.91 2.57 3.395(10) 150.9 .
N18 H18A N3 0.92 2.28 3.006(12) 135.4 2_676
N17 H17B N5 0.92 2.51 3.267(10) 139.8 2_676
N17 H17A O2 0.91 1.91 2.778(11) 159.9 .
N16 H16B N5 0.91 2.61 3.284(12) 131.6 2_676
N16 H16A N3 0.92 2.58 3.227(13) 128.0 2_676
N15 H15A N5 0.91 2.28 3.162(11) 163.7 .
N14 H14B N7 0.90 2.35 3.114(5) 142.1 1_455
N14 H14A N6 0.91 2.43 3.331(6) 170.2 2_566
N13 H13B O1 0.91 2.21 3.086(5) 163.1 2_666
N12 H12B N2 0.89 2.43 3.166(5) 140.4 .
N12 H12A N7 0.89 2.41 3.113(5) 136.3 1_455
N11 H11B N4 0.89 2.45 3.146(5) 135.4 2_677
N11 H11A N1 0.89 2.28 3.132(5) 159.1 2_677
N10 H10C N4 0.91 2.57 3.453(6) 163.6 2_677
N10 H10A N4 0.90 2.57 3.200(6) 127.2 1_455
N9 H9B N5 0.89 2.45 3.271(5) 153.5 1_455
C30 H30A N6 0.97 2.53 3.49(2) 169.4 .
C13' H13F N4 0.97 2.56 3.30(4) 133.0 1_455
O1 H1OH N7 0.85 2.34 2.913(5) 124.7 .
N18 H18B N5 0.91 2.57 3.395(10) 150.9 .
N18 H18A N3 0.92 2.28 3.006(12) 135.4 2_676
N17 H17B N5 0.92 2.51 3.267(10) 139.8 2_676
N16 H16B N5 0.91 2.61 3.284(12) 131.6 2_676
N16 H16A N3 0.92 2.58 3.227(13) 128.0 2_676
N15 H15A N5 0.91 2.28 3.162(11) 163.7 .
N14 H14B N7 0.90 2.35 3.114(5) 142.1 1_455
N14 H14A N6 0.91 2.43 3.331(6) 170.2 2_566
N13 H13B O1 0.91 2.21 3.086(5) 163.1 2_666
N12 H12B N2 0.89 2.43 3.166(5) 140.4 .
N12 H12A N7 0.89 2.41 3.113(5) 136.3 1_455
N11 H11B N4 0.89 2.45 3.146(5) 135.4 2_677
N11 H11A N1 0.89 2.28 3.132(5) 159.1 2_677
N10 H10C N4 0.91 2.57 3.453(6) 163.6 2_677
N10 H10A N4 0.90 2.57 3.200(6) 127.2 1_455
N9 H9B N5 0.89 2.45 3.271(5) 153.5 1_455
C30 H30A N6 0.97 2.53 3.49(2) 169.4 .
C13' H13F N4 0.97 2.56 3.30(4) 133.0 1_455
O2 H202 N5 0.86 2.31 3.071(7) 148.4 1_455
O1 H1OH N7 0.85 2.34 2.913(5) 124.7 .
N18 H18B N5 0.91 2.57 3.395(10) 150.9 .
N18 H18A N3 0.92 2.28 3.006(12) 135.4 2_676
N17 H17B N5 0.92 2.51 3.267(10) 139.8 2_676
N17 H17A O2 0.91 1.91 2.778(11) 159.9 .
N16 H16B N5 0.91 2.61 3.284(12) 131.6 2_676
N16 H16A N3 0.92 2.58 3.227(13) 128.0 2_676
N15 H15A N5 0.91 2.28 3.162(11) 163.7 .
N14 H14B N7 0.90 2.35 3.114(5) 142.1 1_455
N14 H14A N6 0.91 2.43 3.331(6) 170.2 2_566
N13 H13B O1 0.91 2.21 3.086(5) 163.1 2_666
N12 H12B N2 0.89 2.43 3.166(5) 140.4 .
N12 H12A N7 0.89 2.41 3.113(5) 136.3 1_455
N11 H11B N4 0.89 2.45 3.146(5) 135.4 2_677
N11 H11A N1 0.89 2.28 3.132(5) 159.1 2_677
N10 H10C N4 0.91 2.57 3.453(6) 163.6 2_677
N10 H10A N4 0.90 2.57 3.200(6) 127.2 1_455
N9 H9B N5 0.89 2.45 3.271(5) 153.5 1_455
N9 H9B N5 0.89 2.45 3.271(5) 153.5 1_455
N10 H10A N4 0.90 2.57 3.200(6) 127.2 1_455
N10 H10C N4 0.91 2.57 3.453(6) 163.6 2_677
N11 H11A N1 0.89 2.28 3.132(5) 159.1 2_677
N11 H11B N4 0.89 2.45 3.146(5) 135.4 2_677
N12 H12A N7 0.89 2.41 3.113(5) 136.3 1_455
N12 H12B N2 0.89 2.43 3.166(5) 140.4 .
N13 H13B O1 0.91 2.21 3.086(5) 163.1 2_666
N14 H14A N6 0.91 2.43 3.331(6) 170.2 2_566
N14 H14B N7 0.90 2.35 3.114(5) 142.1 1_455
N15 H15A N5 0.91 2.28 3.162(11) 163.7 .
N16 H16A N3 0.92 2.58 3.227(13) 128.0 2_676
N16 H16B N5 0.91 2.61 3.284(12) 131.6 2_676
N17 H17B N5 0.92 2.51 3.267(10) 139.8 2_676
N18 H18A N3 0.92 2.28 3.006(12) 135.4 2_676
N18 H18B N5 0.91 2.57 3.395(10) 150.9 .
O1 H1OH N7 0.85 2.34 2.913(5) 124.7 .
C13' H13F N4 0.97 2.56 3.30(4) 133.0 1_455
C30 H30A N6 0.97 2.53 3.49(2) 169.4 .
N9 H9B N5 0.89 2.45 3.271(5) 153.5 1_455
N10 H10A N4 0.90 2.57 3.200(6) 127.2 1_455
N10 H10C N4 0.91 2.57 3.453(6) 163.6 2_677
N11 H11A N1 0.89 2.28 3.132(5) 159.1 2_677
N11 H11B N4 0.89 2.45 3.146(5) 135.4 2_677
N12 H12A N7 0.89 2.41 3.113(5) 136.3 1_455
N12 H12B N2 0.89 2.43 3.166(5) 140.4 .
N13 H13B O1 0.91 2.21 3.086(5) 163.1 2_666
N14 H14A N6 0.91 2.43 3.331(6) 170.2 2_566
N14 H14B N7 0.90 2.35 3.114(5) 142.1 1_455
N15 H15A N5 0.91 2.28 3.162(11) 163.7 .
N16 H16A N3 0.92 2.58 3.227(13) 128.0 2_676
N16 H16B N5 0.91 2.61 3.284(12) 131.6 2_676
N17 H17B N5 0.92 2.51 3.267(10) 139.8 2_676
N18 H18A N3 0.92 2.28 3.006(12) 135.4 2_676
N18 H18B N5 0.91 2.57 3.395(10) 150.9 .
O1 H1OH N7 0.85 2.34 2.913(5) 124.7 .
C13' H13F N4 0.97 2.56 3.30(4) 133.0 1_455
C30 H30A N6 0.97 2.53 3.49(2) 169.4 .
